data_2207326
loop_
_publ_author_name
'Almeida Paz, Filipe A.'
'Shi, Fa-Nian'
'Trindade, Tito'
'Klinowski, Jacek'
'Rocha, Jo\~ao'

_publ_section_title
;
 [Hydrogen
 <i>N</i>-(phosphonomethyl)iminodiacetato](1,10-phenanthroline)copper(II)
 trihydrate: a low-temperature redetermination
;
_journal_coeditor_code RN6059
_journal_issue 11
_journal_name_full 'Acta Crystallographica Section E'
_journal_page_first m2247
_journal_page_last m2250
_journal_paper_doi 10.1107/S1600536805031806
_journal_volume 61
_journal_year 2005
_chemical_formula_iupac '[Cu (C5 H10 N O7 P) (C12 H8 N2)], 3H2 O'
_chemical_formula_moiety 'C17 H16 Cu N3 O7 P, 3H2 O'
_chemical_formula_sum 'C17 H22 Cu N3 O10 P'
_chemical_formula_weight 522.89
_chemical_name_systematic
;
[hydrogen N-(phosphonomethyl)iminodiacetato](1,10-phenanthroline)copper(II)
trihydrate
;
_space_group_IT_number 2
_symmetry_cell_setting triclinic
_symmetry_space_group_name_Hall '-P 1'
_symmetry_space_group_name_H-M 'P -1'
_atom_sites_solution_hydrogens mixed
_atom_sites_solution_primary direct
_atom_sites_solution_secondary difmap
_cell_angle_alpha 81.98(3)
_cell_angle_beta 85.04(3)
_cell_angle_gamma 78.40(3)
_cell_formula_units_Z 2
_cell_length_a 7.5714(15)
_cell_length_b 10.696(2)
_cell_length_c 13.047(3)
_cell_measurement_reflns_used 6202
_cell_measurement_temperature 180(2)
_cell_measurement_theta_max 27.48
_cell_measurement_theta_min 1.00
_cell_volume 1023.0(4)
_computing_cell_refinement 'SCALEPACK (Otwinowski & Minor, 1997)'
_computing_data_collection 'COLLECT (Nonius 1998)'
_computing_data_reduction 'SCALEPACK and DENZO (Otwinowski & Minor, 1997)'
_computing_molecular_graphics 'DIAMOND (Brandenburg, 2001)'
_computing_publication_material 'SHELXTL (Bruker 2001)'
_computing_structure_refinement 'SHELXTL (Bruker 2001)'
_computing_structure_solution 'SIR92 (Altomare et al.,1994)'
_diffrn_ambient_temperature 180(2)
_diffrn_measured_fraction_theta_full 0.993
_diffrn_measured_fraction_theta_max 0.993
_diffrn_measurement_device_type 'Nonius KappaCCD'
_diffrn_measurement_method 'Thin-slice \w and \f'
_diffrn_radiation_source 'fine-focus sealed tube'
_diffrn_radiation_type MoK\a
_diffrn_radiation_wavelength 0.71073
_diffrn_reflns_av_R_equivalents 0.0376
_diffrn_reflns_av_sigmaI/netI 0.0471
_diffrn_reflns_limit_h_max 9
_diffrn_reflns_limit_h_min -9
_diffrn_reflns_limit_k_max 13
_diffrn_reflns_limit_k_min -13
_diffrn_reflns_limit_l_max 16
_diffrn_reflns_limit_l_min -14
_diffrn_reflns_number 11202
_diffrn_reflns_theta_full 27.44
_diffrn_reflns_theta_max 27.44
_diffrn_reflns_theta_min 3.63
_diffrn_standards_number 0
_exptl_absorpt_coefficient_mu 1.209
_exptl_absorpt_correction_T_max 0.922
_exptl_absorpt_correction_T_min 0.843
_exptl_absorpt_correction_type multi-scan
_exptl_absorpt_process_details '(SORTAV; Blessing, 1995)'
_exptl_crystal_colour Green
_exptl_crystal_density_diffrn 1.697
_exptl_crystal_density_meas ?
_exptl_crystal_density_method 'not measured'
_exptl_crystal_description Block
_exptl_crystal_F_000 538
_exptl_crystal_size_max 0.10
_exptl_crystal_size_mid 0.10
_exptl_crystal_size_min 0.07
_refine_diff_density_max 0.810
_refine_diff_density_min -0.512
_refine_ls_extinction_method none
_refine_ls_goodness_of_fit_ref 1.056
_refine_ls_hydrogen_treatment mixed
_refine_ls_matrix_type full
_refine_ls_number_parameters 313
_refine_ls_number_reflns 4641
_refine_ls_number_restraints 11
_refine_ls_restrained_S_all 1.056
_refine_ls_R_factor_all 0.0481
_refine_ls_R_factor_gt 0.0376
_refine_ls_shift/su_max 0.000
_refine_ls_shift/su_mean 0.000
_refine_ls_structure_factor_coef Fsqd
_refine_ls_weighting_details 'calc w = 1/[\s^2^(Fo^2^)+(0.0207P)^2^+1.6723P] where P = (Fo^2^+2Fc^2^)/3'
_refine_ls_weighting_scheme calc
_refine_ls_wR_factor_gt 0.0836
_refine_ls_wR_factor_ref 0.0894
_reflns_number_gt 3999
_reflns_number_total 4641
_reflns_threshold_expression I>2\s(I)
_cod_data_source_file rn6059.cif
_cod_data_source_block I
_cod_depositor_comments
;
The following automatic conversions were performed:

'_exptl_crystal_density_meas' value 'no' was changed to '?' - the
value is perceived as not measured.

Automatic conversion script
Id: cif_fix_values 3008 2015-01-20 13:52:24Z robertas 
;
_cod_original_cell_volume 1023.1(4)
_cod_database_code 2207326
_cod_database_fobs_code 2207326

loop_
_symmetry_equiv_pos_as_xyz
'x, y, z'
'-x, -y, -z'

loop_
_atom_site_label
_atom_site_fract_x
_atom_site_fract_y
_atom_site_fract_z
_atom_site_U_iso_or_equiv
_atom_site_adp_type
_atom_site_calc_flag
_atom_site_refinement_flags
_atom_site_occupancy
_atom_site_type_symbol
Cu1 0.46760(4) 0.73527(3) 0.27104(2) 0.01480(9) Uani d . 1 Cu
P1 0.32199(8) 0.80933(6) 0.03658(5) 0.01451(14) Uani d . 1 P
N1 0.6456(3) 0.72640(18) 0.13668(16) 0.0141(4) Uani d . 1 N
O1 0.2374(2) 0.82883(17) 0.14408(14) 0.0192(4) Uani d . 1 O
O2 0.2983(2) 0.67179(17) 0.01640(15) 0.0213(4) Uani d D 1 O
H2C 0.356(4) 0.647(3) -0.0425(15) 0.032 Uiso d D 1 H
O3 0.2619(2) 0.91124(17) -0.05012(14) 0.0209(4) Uani d . 1 O
O4 0.4395(2) 0.56551(16) 0.24691(14) 0.0206(4) Uani d . 1 O
O5 0.5322(3) 0.41073(17) 0.14714(15) 0.0279(4) Uani d . 1 O
O6 0.7588(2) 0.69422(17) 0.33266(14) 0.0196(4) Uani d . 1 O
O7 1.0177(2) 0.75556(19) 0.28737(14) 0.0236(4) Uani d D 1 O
H7A 1.086(4) 0.778(3) 0.2311(17) 0.035 Uiso d D 1 H
C1 0.5623(3) 0.8038(2) 0.04237(19) 0.0156(5) Uani d . 1 C
H1A 0.6259 0.7679 -0.0197 0.019 Uiso calc R 1 H
H1B 0.5825 0.8930 0.0390 0.019 Uiso calc R 1 H
C2 0.6869(3) 0.5863(2) 0.1248(2) 0.0184(5) Uani d . 1 C
H2A 0.8023 0.5464 0.1565 0.022 Uiso calc R 1 H
H2B 0.7028 0.5765 0.0501 0.022 Uiso calc R 1 H
C3 0.5413(3) 0.5159(2) 0.1743(2) 0.0189(5) Uani d . 1 C
C4 0.8155(3) 0.7684(2) 0.15323(19) 0.0166(5) Uani d . 1 C
H4A 0.8006 0.8627 0.1344 0.020 Uiso calc R 1 H
H4B 0.9151 0.7267 0.1078 0.020 Uiso calc R 1 H
C5 0.8630(3) 0.7334(2) 0.26503(19) 0.0165(5) Uani d . 1 C
N2 0.3410(3) 0.71320(19) 0.41193(16) 0.0168(4) Uani d . 1 N
N3 0.4347(3) 0.91999(19) 0.30146(16) 0.0163(4) Uani d . 1 N
C6 0.4759(3) 1.0235(2) 0.2436(2) 0.0204(5) Uani d . 1 C
H6 0.5387 1.0135 0.1781 0.024 Uiso calc R 1 H
C7 0.4316(4) 1.1467(3) 0.2743(2) 0.0264(6) Uani d . 1 C
H7 0.4618 1.2185 0.2297 0.032 Uiso calc R 1 H
C8 0.3441(4) 1.1628(3) 0.3694(2) 0.0270(6) Uani d . 1 C
H8 0.3136 1.2458 0.3915 0.032 Uiso calc R 1 H
C9 0.2998(3) 1.0555(3) 0.4337(2) 0.0213(5) Uani d . 1 C
C10 0.3469(3) 0.9361(2) 0.39543(19) 0.0162(5) Uani d . 1 C
C11 0.2990(3) 0.8240(2) 0.45614(19) 0.0166(5) Uani d . 1 C
C12 0.2099(3) 0.8325(3) 0.5542(2) 0.0226(5) Uani d . 1 C
C13 0.1672(4) 0.9556(3) 0.5930(2) 0.0268(6) Uani d . 1 C
H13 0.1089 0.9622 0.6600 0.032 Uiso calc R 1 H
C14 0.2093(4) 1.0615(3) 0.5348(2) 0.0262(6) Uani d . 1 C
H14 0.1784 1.1418 0.5615 0.031 Uiso calc R 1 H
C15 0.1632(4) 0.7192(3) 0.6078(2) 0.0296(6) Uani d . 1 C
H15 0.1035 0.7198 0.6749 0.035 Uiso calc R 1 H
C16 0.2042(4) 0.6079(3) 0.5627(2) 0.0306(6) Uani d . 1 C
H16 0.1724 0.5309 0.5979 0.037 Uiso calc R 1 H
C17 0.2934(3) 0.6086(3) 0.4641(2) 0.0235(6) Uani d . 1 C
H17 0.3208 0.5309 0.4335 0.028 Uiso calc R 1 H
O1W 0.9747(3) 0.9223(2) 0.83545(17) 0.0360(5) Uani d D 1 O
H1C 1.073(3) 0.920(3) 0.876(2) 0.054 Uiso d D 1 H
H1D 0.885(3) 0.995(2) 0.846(3) 0.054 Uiso d D 1 H
O2W 0.9472(3) 0.6777(2) 0.9103(2) 0.0462(6) Uani d D 1 O
H2D 0.939(5) 0.7657(16) 0.880(3) 0.069 Uiso d D 1 H
H2E 1.053(4) 0.654(3) 0.949(3) 0.069 Uiso d D 1 H
O3W 0.0897(3) 0.4767(2) 0.2406(2) 0.0468(6) Uani d D 1 O
H3A 0.098(5) 0.418(3) 0.189(3) 0.070 Uiso d D 1 H
H3B 0.203(3) 0.503(4) 0.236(3) 0.070 Uiso d D 1 H

loop_
_atom_site_aniso_label
_atom_site_aniso_U_11
_atom_site_aniso_U_22
_atom_site_aniso_U_33
_atom_site_aniso_U_12
_atom_site_aniso_U_13
_atom_site_aniso_U_23
Cu1 0.01678(16) 0.01334(15) 0.01508(16) -0.00573(11) 0.00260(11) -0.00256(11)
P1 0.0135(3) 0.0157(3) 0.0150(3) -0.0049(2) -0.0002(2) -0.0017(2)
N1 0.0136(9) 0.0130(10) 0.0170(10) -0.0049(7) -0.0011(8) -0.0023(8)
O1 0.0160(8) 0.0241(9) 0.0182(9) -0.0056(7) 0.0027(7) -0.0049(7)
O2 0.0235(9) 0.0192(9) 0.0240(10) -0.0101(7) 0.0012(7) -0.0049(7)
O3 0.0201(9) 0.0219(9) 0.0196(9) -0.0044(7) -0.0037(7) 0.0030(7)
O4 0.0250(9) 0.0176(9) 0.0211(9) -0.0090(7) 0.0041(7) -0.0053(7)
O5 0.0405(11) 0.0160(9) 0.0301(11) -0.0130(8) 0.0083(9) -0.0080(8)
O6 0.0175(9) 0.0227(9) 0.0187(9) -0.0065(7) 0.0004(7) -0.0009(7)
O7 0.0176(9) 0.0367(11) 0.0188(10) -0.0121(8) -0.0014(7) -0.0012(8)
C1 0.0141(11) 0.0184(12) 0.0148(12) -0.0048(9) -0.0012(9) -0.0007(9)
C2 0.0179(12) 0.0135(11) 0.0247(14) -0.0036(9) 0.0003(10) -0.0056(10)
C3 0.0212(12) 0.0150(12) 0.0207(13) -0.0050(9) -0.0007(10) -0.0006(10)
C4 0.0151(11) 0.0187(12) 0.0177(12) -0.0074(9) -0.0004(9) -0.0019(9)
C5 0.0150(11) 0.0148(11) 0.0205(13) -0.0034(9) -0.0011(9) -0.0045(10)
N2 0.0164(10) 0.0177(10) 0.0164(10) -0.0042(8) -0.0005(8) -0.0014(8)
N3 0.0172(10) 0.0173(10) 0.0157(10) -0.0062(8) -0.0001(8) -0.0027(8)
C6 0.0259(13) 0.0182(12) 0.0177(13) -0.0072(10) -0.0008(10) -0.0006(10)
C7 0.0316(15) 0.0183(13) 0.0306(16) -0.0109(11) -0.0014(12) 0.0008(11)
C8 0.0301(15) 0.0184(13) 0.0343(16) -0.0042(11) -0.0033(12) -0.0096(12)
C9 0.0202(12) 0.0222(13) 0.0225(14) -0.0033(10) -0.0026(10) -0.0064(10)
C10 0.0131(11) 0.0184(12) 0.0174(12) -0.0030(9) -0.0024(9) -0.0026(9)
C11 0.0121(11) 0.0226(13) 0.0156(12) -0.0032(9) -0.0016(9) -0.0034(10)
C12 0.0189(13) 0.0284(14) 0.0191(13) -0.0026(10) 0.0001(10) -0.0020(11)
C13 0.0251(14) 0.0369(16) 0.0179(13) -0.0018(12) 0.0026(10) -0.0101(12)
C14 0.0251(14) 0.0310(15) 0.0239(15) -0.0013(11) -0.0018(11) -0.0138(12)
C15 0.0290(15) 0.0381(17) 0.0179(14) -0.0056(12) 0.0064(11) 0.0032(12)
C16 0.0328(15) 0.0284(15) 0.0276(16) -0.0090(12) 0.0024(12) 0.0091(12)
C17 0.0230(13) 0.0204(13) 0.0260(14) -0.0054(10) 0.0013(11) 0.0014(11)
O1W 0.0303(11) 0.0443(13) 0.0325(12) 0.0029(9) -0.0091(9) -0.0116(10)
O2W 0.0379(13) 0.0457(14) 0.0583(17) -0.0115(11) 0.0007(11) -0.0157(12)
O3W 0.0364(13) 0.0486(15) 0.0603(17) -0.0151(11) 0.0086(11) -0.0214(13)

loop_
_atom_type_symbol
_atom_type_description
_atom_type_scat_dispersion_real
_atom_type_scat_dispersion_imag
_atom_type_scat_source
C C 0.0033 0.0016 'International Tables Vol C Tables 4.2.6.8 and 6.1.1.4'
H H 0.0000 0.0000 'International Tables Vol C Tables 4.2.6.8 and 6.1.1.4'
N N 0.0061 0.0033 'International Tables Vol C Tables 4.2.6.8 and 6.1.1.4'
O O 0.0106 0.0060 'International Tables Vol C Tables 4.2.6.8 and 6.1.1.4'
P P 0.1023 0.0942 'International Tables Vol C Tables 4.2.6.8 and 6.1.1.4'
Cu Cu 0.3201 1.2651 'International Tables Vol C Tables 4.2.6.8 and 6.1.1.4'

loop_
_geom_angle_atom_site_label_1
_geom_angle_atom_site_label_2
_geom_angle_atom_site_label_3
_geom_angle
_geom_angle_publ_flag
O4 Cu1 N2 90.72(8) yes
O4 Cu1 N3 166.90(8) yes
N2 Cu1 N3 82.18(9) yes
O4 Cu1 N1 84.52(8) yes
N2 Cu1 N1 167.49(8) yes
N3 Cu1 N1 104.59(8) yes
O4 Cu1 O6 102.28(7) yes
N2 Cu1 O6 94.96(8) yes
N3 Cu1 O6 89.34(8) yes
N1 Cu1 O6 74.86(7) yes
O3 P1 O1 117.43(11) no
O3 P1 O2 112.75(11) no
O1 P1 O2 106.59(10) no
O3 P1 C1 105.72(11) no
O1 P1 C1 106.49(11) no
O2 P1 C1 107.30(11) no
C4 N1 C2 109.19(18) no
C4 N1 C1 109.67(18) no
C2 N1 C1 110.71(19) no
C4 N1 Cu1 110.98(15) no
C2 N1 Cu1 103.24(14) no
C1 N1 Cu1 112.86(14) no
P1 O2 H2C 113(2) no
C3 O4 Cu1 116.37(16) no
C5 O6 Cu1 109.37(16) no
C5 O7 H7A 113(2) no
N1 C1 P1 115.22(16) no
N1 C1 H1A 108.5 no
P1 C1 H1A 108.5 no
N1 C1 H1B 108.5 no
P1 C1 H1B 108.5 no
H1A C1 H1B 107.5 no
N1 C2 C3 113.06(19) no
N1 C2 H2A 109.0 no
C3 C2 H2A 109.0 no
N1 C2 H2B 109.0 no
C3 C2 H2B 109.0 no
H2A C2 H2B 107.8 no
O5 C3 O4 123.3(2) no
O5 C3 C2 119.5(2) no
O4 C3 C2 117.1(2) no
N1 C4 C5 110.69(19) no
N1 C4 H4A 109.5 no
C5 C4 H4A 109.5 no
N1 C4 H4B 109.5 no
C5 C4 H4B 109.5 no
H4A C4 H4B 108.1 no
O6 C5 O7 121.1(2) no
O6 C5 C4 122.4(2) no
O7 C5 C4 116.4(2) no
C17 N2 C11 118.1(2) no
C17 N2 Cu1 129.03(18) no
C11 N2 Cu1 112.88(16) no
C6 N3 C10 117.5(2) no
C6 N3 Cu1 130.76(17) no
C10 N3 Cu1 111.66(16) no
N3 C6 C7 123.2(2) no
N3 C6 H6 118.4 no
C7 C6 H6 118.4 no
C8 C7 C6 119.3(3) no
C8 C7 H7 120.4 no
C6 C7 H7 120.4 no
C7 C8 C9 119.5(2) no
C7 C8 H8 120.3 no
C9 C8 H8 120.3 no
C8 C9 C10 117.2(2) no
C8 C9 C14 124.0(2) no
C10 C9 C14 118.9(2) no
N3 C10 C9 123.4(2) no
N3 C10 C11 116.9(2) no
C9 C10 C11 119.6(2) no
N2 C11 C12 123.3(2) no
N2 C11 C10 116.3(2) no
C12 C11 C10 120.3(2) no
C11 C12 C15 117.0(2) no
C11 C12 C13 119.0(2) no
C15 C12 C13 124.0(2) no
C14 C13 C12 120.6(2) no
C14 C13 H13 119.7 no
C12 C13 H13 119.7 no
C13 C14 C9 121.6(2) no
C13 C14 H14 119.2 no
C9 C14 H14 119.2 no
C16 C15 C12 119.5(3) no
C16 C15 H15 120.2 no
C12 C15 H15 120.2 no
C15 C16 C17 119.4(3) no
C15 C16 H16 120.3 no
C17 C16 H16 120.3 no
N2 C17 C16 122.6(3) no
N2 C17 H17 118.7 no
C16 C17 H17 118.7 no
H1C O1W H1D 109.3(15) no
H2D O2W H2E 107.8(15) no
H3A O3W H3B 106(3) no

loop_
_geom_bond_atom_site_label_1
_geom_bond_atom_site_label_2
_geom_bond_distance
_geom_bond_publ_flag
Cu1 O1 2.474(2) yes
Cu1 O4 1.9412(18) yes
Cu1 N2 2.005(2) yes
Cu1 N3 2.032(2) yes
Cu1 N1 2.118(2) yes
Cu1 O6 2.3489(18) yes
P1 O3 1.4902(19) no
P1 O1 1.5145(18) no
P1 O2 1.5775(19) no
P1 C1 1.816(2) no
N1 C4 1.486(3) no
N1 C2 1.495(3) no
N1 C1 1.496(3) no
O2 H2C 0.897(10) no
O4 C3 1.274(3) no
O5 C3 1.242(3) no
O6 C5 1.219(3) no
O7 C5 1.306(3) no
O7 H7A 0.89(3) no
C1 H1A 0.9900 no
C1 H1B 0.9900 no
C2 C3 1.508(3) no
C2 H2A 0.9900 no
C2 H2B 0.9900 no
C4 C5 1.510(3) no
C4 H4A 0.9900 no
C4 H4B 0.9900 no
N2 C17 1.324(3) no
N2 C11 1.358(3) no
N3 C6 1.326(3) no
N3 C10 1.359(3) no
C6 C7 1.399(4) no
C6 H6 0.9500 no
C7 C8 1.371(4) no
C7 H7 0.9500 no
C8 C9 1.404(4) no
C8 H8 0.9500 no
C9 C10 1.405(3) no
C9 C14 1.436(4) no
C10 C11 1.435(3) no
C11 C12 1.399(3) no
C12 C15 1.406(4) no
C12 C13 1.443(4) no
C13 C14 1.351(4) no
C13 H13 0.9500 no
C14 H14 0.9500 no
C15 C16 1.370(4) no
C15 H15 0.9500 no
C16 C17 1.399(4) no
C16 H16 0.9500 no
C17 H17 0.9500 no
O1W H1C 0.947(10) no
O1W H1D 0.946(10) no
O2W H2D 0.961(10) no
O2W H2E 0.96(3) no
O3W H3A 0.97(3) no
O3W H3B 0.95(3) no

loop_
_geom_hbond_atom_site_label_D
_geom_hbond_atom_site_label_H
_geom_hbond_atom_site_label_A
_geom_hbond_site_symmetry_A
_geom_hbond_distance_DH
_geom_hbond_distance_HA
_geom_hbond_distance_DA
_geom_hbond_angle_DHA
O2 H2C O5 2_665 0.900(10) 1.669(11) 2.564(3) 175(3)
O7 H7A O1 1_655 0.89(3) 1.66(3) 2.540(3) 168(3)
O1W H1C O3 1_656 0.950(10) 1.770(10) 2.717(3) 178(3)
O1W H1D O1 2_676 0.950(10) 1.938(15) 2.853(3) 162(3)
O2W H2D O1W . 0.950(10) 1.761(14) 2.704(4) 166(3)
O2W H2E O2 1_656 0.96(3) 2.174(17) 3.087(3) 160(3)
O3W H3A O2W 2_666 0.97(3) 1.85(4) 2.805(4) 166(3)
O3W H3B O4 . 0.95(3) 2.06(3) 2.999(3) 172(3)

loop_
_geom_torsion_atom_site_label_1
_geom_torsion_atom_site_label_2
_geom_torsion_atom_site_label_3
_geom_torsion_atom_site_label_4
_geom_torsion
_geom_torsion_publ_flag
O4 Cu1 N1 C4 -133.86(16) no
N2 Cu1 N1 C4 -65.9(4) no
N3 Cu1 N1 C4 55.73(16) no
O6 Cu1 N1 C4 -29.53(14) no
O4 Cu1 N1 C2 -16.99(14) no
N2 Cu1 N1 C2 51.0(4) no
N3 Cu1 N1 C2 172.59(14) no
O6 Cu1 N1 C2 87.33(14) no
O4 Cu1 N1 C1 102.58(16) no
N2 Cu1 N1 C1 170.6(3) no
N3 Cu1 N1 C1 -67.84(16) no
O6 Cu1 N1 C1 -153.10(16) no
N2 Cu1 O4 C3 -162.28(19) no
N3 Cu1 O4 C3 140.9(3) no
N1 Cu1 O4 C3 6.14(18) no
O6 Cu1 O4 C3 -67.04(19) no
O4 Cu1 O6 C5 105.68(17) no
N2 Cu1 O6 C5 -162.50(16) no
N3 Cu1 O6 C5 -80.40(17) no
N1 Cu1 O6 C5 24.90(16) no
C4 N1 C1 P1 -158.30(16) no
C2 N1 C1 P1 81.2(2) no
Cu1 N1 C1 P1 -34.0(2) no
O3 P1 C1 N1 168.57(16) no
O1 P1 C1 N1 42.95(19) no
O2 P1 C1 N1 -70.88(19) no
C4 N1 C2 C3 142.9(2) no
C1 N1 C2 C3 -96.3(2) no
Cu1 N1 C2 C3 24.8(2) no
Cu1 O4 C3 O5 -176.5(2) no
Cu1 O4 C3 C2 7.5(3) no
N1 C2 C3 O5 160.4(2) no
N1 C2 C3 O4 -23.5(3) no
C2 N1 C4 C5 -80.9(2) no
C1 N1 C4 C5 157.64(19) no
Cu1 N1 C4 C5 32.3(2) no
Cu1 O6 C5 O7 160.49(19) no
Cu1 O6 C5 C4 -14.7(3) no
N1 C4 C5 O6 -10.2(3) no
N1 C4 C5 O7 174.4(2) no
O4 Cu1 N2 C17 9.7(2) no
N3 Cu1 N2 C17 178.7(2) no
N1 Cu1 N2 C17 -57.7(5) no
O6 Cu1 N2 C17 -92.7(2) no
O4 Cu1 N2 C11 -169.33(17) no
N3 Cu1 N2 C11 -0.38(16) no
N1 Cu1 N2 C11 123.3(3) no
O6 Cu1 N2 C11 88.28(17) no
O4 Cu1 N3 C6 -119.3(4) no
N2 Cu1 N3 C6 -176.9(2) no
N1 Cu1 N3 C6 13.8(2) no
O6 Cu1 N3 C6 88.0(2) no
O4 Cu1 N3 C10 57.0(4) no
N2 Cu1 N3 C10 -0.72(16) no
N1 Cu1 N3 C10 -169.99(16) no
O6 Cu1 N3 C10 -95.82(16) no
C10 N3 C6 C7 -0.8(4) no
Cu1 N3 C6 C7 175.2(2) no
N3 C6 C7 C8 1.2(4) no
C6 C7 C8 C9 -0.4(4) no
C7 C8 C9 C10 -0.8(4) no
C7 C8 C9 C14 179.6(3) no
C6 N3 C10 C9 -0.4(4) no
Cu1 N3 C10 C9 -177.19(19) no
C6 N3 C10 C11 178.5(2) no
Cu1 N3 C10 C11 1.7(3) no
C8 C9 C10 N3 1.2(4) no
C14 C9 C10 N3 -179.1(2) no
C8 C9 C10 C11 -177.6(2) no
C14 C9 C10 C11 2.0(4) no
C17 N2 C11 C12 0.7(4) no
Cu1 N2 C11 C12 179.84(19) no
C17 N2 C11 C10 -177.8(2) no
Cu1 N2 C11 C10 1.4(3) no
N3 C10 C11 N2 -2.1(3) no
C9 C10 C11 N2 176.8(2) no
N3 C10 C11 C12 179.4(2) no
C9 C10 C11 C12 -1.7(4) no
N2 C11 C12 C15 0.0(4) no
C10 C11 C12 C15 178.4(2) no
N2 C11 C12 C13 -178.3(2) no
C10 C11 C12 C13 0.1(4) no
C11 C12 C13 C14 1.2(4) no
C15 C12 C13 C14 -177.0(3) no
C12 C13 C14 C9 -0.9(4) no
C8 C9 C14 C13 178.9(3) no
C10 C9 C14 C13 -0.7(4) no
C11 C12 C15 C16 -0.6(4) no
C13 C12 C15 C16 177.6(3) no
C12 C15 C16 C17 0.5(4) no
C11 N2 C17 C16 -0.8(4) no
Cu1 N2 C17 C16 -179.8(2) no
C15 C16 C17 N2 0.2(4) no
